data_4345514
loop_
_publ_author_name
'Mandapati, Pavan'
'Giesbrecht, Patrick K.'
'Davis, Rebecca L.'
'Herbert, David E.'

_publ_section_title
;
 Phenanthridine-Containing Pincer-like Amido Complexes of Nickel,
 Palladium, and Platinum.
;
_journal_issue 6
_journal_name_full 'Inorganic chemistry'
_journal_page_first 3674
_journal_page_last 3685
_journal_paper_doi 10.1021/acs.inorgchem.7b00075
_journal_volume 56
_journal_year 2017
_chemical_formula_sum 'C28 H21 N3'
_chemical_formula_weight 399.48
_chemical_name_common bis(4-phenanthridinyl)amine
_space_group_crystal_system orthorhombic
_space_group_IT_number 33
_space_group_name_Hall 'P 2c -2n'
_space_group_name_H-M_alt 'P n a 21'
_symmetry_space_group_name_Hall 'P 2c -2n'
_symmetry_space_group_name_H-M 'P n a 21'
_atom_sites_solution_hydrogens geom
_audit_creation_method SHELXL-2014/7
_cell_angle_alpha 90
_cell_angle_beta 90
_cell_angle_gamma 90
_cell_formula_units_Z 4
_cell_length_a 15.7873(5)
_cell_length_b 7.2730(2)
_cell_length_c 17.5934(5)
_cell_measurement_reflns_used 9957
_cell_measurement_temperature 100(2)
_cell_measurement_theta_max 27.46
_cell_measurement_theta_min 2.80
_cell_volume 2020.09(10)
_computing_cell_refinement 'Bruker SAINT'
_computing_data_collection 'Bruker APEX2'
_computing_data_reduction 'Bruker SAINT'
_computing_molecular_graphics 'Bruker SHELXTL'
_computing_publication_material 'Bruker SHELXTL'
_computing_structure_refinement 'SHELXL-2014/7 (Sheldrick, 2014)'
_computing_structure_solution 'SHELXS-97 (Sheldrick 2008)'
_diffrn_ambient_temperature 100(2)
_diffrn_measured_fraction_theta_full 0.988
_diffrn_measured_fraction_theta_max 0.988
_diffrn_measurement_device_type 'Bruker D8 QUEST ECO CMOS'
_diffrn_measurement_method '\w scans'
_diffrn_radiation_type MoK\a
_diffrn_radiation_wavelength 0.71073
_diffrn_reflns_av_R_equivalents 0.0339
_diffrn_reflns_av_unetI/netI 0.0285
_diffrn_reflns_Laue_measured_fraction_full 0.988
_diffrn_reflns_Laue_measured_fraction_max 0.988
_diffrn_reflns_limit_h_max 20
_diffrn_reflns_limit_h_min -20
_diffrn_reflns_limit_k_max 9
_diffrn_reflns_limit_k_min -9
_diffrn_reflns_limit_l_max 22
_diffrn_reflns_limit_l_min -22
_diffrn_reflns_number 22436
_diffrn_reflns_point_group_measured_fraction_full 0.987
_diffrn_reflns_point_group_measured_fraction_max 0.979
_diffrn_reflns_theta_full 25.242
_diffrn_reflns_theta_max 27.459
_diffrn_reflns_theta_min 3.294
_exptl_absorpt_coefficient_mu 0.078
_exptl_absorpt_correction_T_max 0.7456
_exptl_absorpt_correction_T_min 0.6407
_exptl_absorpt_correction_type multi-scan
_exptl_absorpt_process_details SADABS-2014/5
_exptl_crystal_colour yellow
_exptl_crystal_density_diffrn 1.313
_exptl_crystal_description block
_exptl_crystal_F_000 840
_exptl_crystal_size_max 0.320
_exptl_crystal_size_mid 0.270
_exptl_crystal_size_min 0.250
_refine_diff_density_max 0.222
_refine_diff_density_min -0.214
_refine_diff_density_rms 0.043
_refine_ls_abs_structure_details
; 
 Flack x determined using 1800 quotients [(I+)-(I-)]/[(I+)+(I-)] 
 (Parsons, Flack and Wagner, Acta Cryst. B69 (2013) 249-259). 
;
_refine_ls_abs_structure_Flack 0.2(7)
_refine_ls_extinction_method none
_refine_ls_goodness_of_fit_ref 1.053
_refine_ls_hydrogen_treatment constr
_refine_ls_matrix_type full
_refine_ls_number_parameters 282
_refine_ls_number_reflns 4542
_refine_ls_number_restraints 1
_refine_ls_restrained_S_all 1.053
_refine_ls_R_factor_all 0.0504
_refine_ls_R_factor_gt 0.0404
_refine_ls_shift/su_max 0.000
_refine_ls_shift/su_mean 0.000
_refine_ls_structure_factor_coef Fsqd
_refine_ls_weighting_details 'w=1/[\s^2^(Fo^2^)+(0.0397P)^2^+1.0132P] where P=(Fo^2^+2Fc^2^)/3'
_refine_ls_weighting_scheme calc
_refine_ls_wR_factor_gt 0.0919
_refine_ls_wR_factor_ref 0.0996
_reflns_Friedel_coverage 0.920
_reflns_Friedel_fraction_full 0.986
_reflns_Friedel_fraction_max 0.970
_reflns_number_gt 4058
_reflns_number_total 4542
_reflns_threshold_expression 'I > 2\s(I)'
_cod_data_source_file ic7b00075_si_002.cif
_cod_data_source_block L3
_cod_depositor_comments 'Adding full bibliography for 4345513--4345520.cif.'
_cod_database_code 4345514
_shelx_shelxl_version_number 2014/7
_shelx_space_group_comment
; 
The symmetry employed for this shelxl refinement is uniquely defined 
by the following loop, which should always be used as a source of 
symmetry information in preference to the above space-group names. 
They are only intended as comments. 
;
_shelx_estimated_absorpt_t_min 0.975
_shelx_estimated_absorpt_t_max 0.981

loop_
_space_group_symop_operation_xyz
'x, y, z'
'-x, -y, z+1/2'
'x+1/2, -y+1/2, z'
'-x+1/2, y+1/2, z+1/2'

loop_
_atom_site_label
_atom_site_type_symbol
_atom_site_fract_x
_atom_site_fract_y
_atom_site_fract_z
_atom_site_U_iso_or_equiv
_atom_site_adp_type
_atom_site_occupancy
_atom_site_site_symmetry_order
_atom_site_calc_flag
_atom_site_refinement_flags_posn
_atom_site_refinement_flags_adp
C1 C 0.27058(16) 0.3664(4) 0.68154(15) 0.0210(5) Uani 1 1 d . .
H1 H 0.3001 0.3512 0.7282 0.025 Uiso 1 1 calc R U
C2 C 0.18013(15) 0.3531(3) 0.68326(14) 0.0189(5) Uani 1 1 d . .
C3 C 0.13676(17) 0.3123(4) 0.75145(16) 0.0240(6) Uani 1 1 d . .
H3 H 0.1676 0.2957 0.7973 0.029 Uiso 1 1 calc R U
C4 C 0.05005(17) 0.2968(4) 0.75158(17) 0.0265(6) Uani 1 1 d . .
H4 H 0.0209 0.2698 0.7975 0.032 Uiso 1 1 calc R U
C5 C 0.00442(17) 0.3208(4) 0.68359(17) 0.0258(6) Uani 1 1 d . .
H5 H -0.0555 0.3089 0.6838 0.031 Uiso 1 1 calc R U
C6 C 0.04592(15) 0.3614(3) 0.61666(16) 0.0213(5) Uani 1 1 d . .
H6 H 0.0142 0.3775 0.5712 0.026 Uiso 1 1 calc R U
C7 C 0.13524(14) 0.3794(3) 0.61486(15) 0.0165(5) Uani 1 1 d . .
C8 C 0.18334(15) 0.4210(3) 0.54694(14) 0.0161(5) Uani 1 1 d . .
C9 C 0.27235(15) 0.4242(3) 0.55304(15) 0.0165(4) Uani 1 1 d . .
C10 C 0.32290(15) 0.4593(3) 0.48720(14) 0.0183(5) Uani 1 1 d . .
C11 C 0.28323(16) 0.4974(3) 0.41896(15) 0.0194(5) Uani 1 1 d . .
H11 H 0.3164 0.5231 0.3752 0.023 Uiso 1 1 calc R U
C12 C 0.19436(16) 0.4984(3) 0.41358(14) 0.0192(5) Uani 1 1 d . .
C13 C 0.14543(15) 0.4596(3) 0.47586(15) 0.0189(5) Uani 1 1 d . .
H13 H 0.0855 0.4587 0.4713 0.023 Uiso 1 1 calc R U
C14 C 0.15325(18) 0.5501(4) 0.33881(15) 0.0240(5) Uani 1 1 d . .
H14A H 0.0961 0.4978 0.3365 0.036 Uiso 1 1 calc R U
H14B H 0.1872 0.5017 0.2967 0.036 Uiso 1 1 calc R U
H14C H 0.1499 0.6843 0.3348 0.036 Uiso 1 1 calc R U
C15 C 0.63140(16) 0.6089(3) 0.58471(15) 0.0208(5) Uani 1 1 d . .
H15 H 0.6315 0.6551 0.6352 0.025 Uiso 1 1 calc R U
C16 C 0.71130(15) 0.5875(3) 0.54766(16) 0.0198(5) Uani 1 1 d . .
C17 C 0.78790(17) 0.6289(4) 0.58514(17) 0.0252(6) Uani 1 1 d . .
H17 H 0.7868 0.6719 0.6361 0.030 Uiso 1 1 calc R U
C18 C 0.86394(17) 0.6075(4) 0.54866(18) 0.0289(6) Uani 1 1 d . .
H18 H 0.9153 0.6378 0.5738 0.035 Uiso 1 1 calc R U
C19 C 0.86537(17) 0.5406(4) 0.47392(19) 0.0296(6) Uani 1 1 d . .
H19 H 0.9182 0.5235 0.4490 0.036 Uiso 1 1 calc R U
C20 C 0.79128(17) 0.4992(4) 0.43604(17) 0.0245(6) Uani 1 1 d . .
H20 H 0.7936 0.4534 0.3855 0.029 Uiso 1 1 calc R U
C21 C 0.71195(15) 0.5243(3) 0.47171(16) 0.0191(5) Uani 1 1 d . .
C22 C 0.63149(16) 0.4859(3) 0.43570(15) 0.0186(5) Uani 1 1 d . .
C23 C 0.55748(16) 0.5057(3) 0.47996(14) 0.0171(5) Uani 1 1 d . .
C24 C 0.47692(16) 0.4557(3) 0.44903(14) 0.0192(5) Uani 1 1 d . .
C25 C 0.47273(16) 0.3938(3) 0.37462(15) 0.0209(5) Uani 1 1 d . .
H25 H 0.4196 0.3575 0.3541 0.025 Uiso 1 1 calc R U
C26 C 0.54572(17) 0.3837(3) 0.32895(14) 0.0219(5) Uani 1 1 d . .
C27 C 0.62371(17) 0.4261(3) 0.35950(15) 0.0202(5) Uani 1 1 d . .
H27 H 0.6730 0.4150 0.3289 0.024 Uiso 1 1 calc R U
C28 C 0.53702(19) 0.3232(4) 0.24697(15) 0.0268(6) Uani 1 1 d . .
H28A H 0.5126 0.4235 0.2169 0.040 Uiso 1 1 calc R U
H28B H 0.4999 0.2154 0.2442 0.040 Uiso 1 1 calc R U
H28C H 0.5930 0.2915 0.2267 0.040 Uiso 1 1 calc R U
N1 N 0.31542(13) 0.3980(3) 0.62058(13) 0.0192(4) Uani 1 1 d . .
N2 N 0.40966(13) 0.4620(3) 0.49956(12) 0.0209(4) Uani 1 1 d . .
H2 H 0.4245 0.4689 0.5477 0.025 Uiso 1 1 calc R U
N3 N 0.55817(13) 0.5694(3) 0.55416(12) 0.0203(4) Uani 1 1 d . .

loop_
_atom_site_aniso_label
_atom_site_aniso_U_11
_atom_site_aniso_U_22
_atom_site_aniso_U_33
_atom_site_aniso_U_23
_atom_site_aniso_U_13
_atom_site_aniso_U_12
C1 0.0215(12) 0.0240(12) 0.0176(11) 0.0021(10) -0.0045(10) 0.0000(10)
C2 0.0202(12) 0.0164(11) 0.0200(12) 0.0003(9) -0.0006(10) 0.0014(9)
C3 0.0255(13) 0.0225(12) 0.0240(13) 0.0022(11) 0.0000(11) 0.0010(10)
C4 0.0268(14) 0.0229(12) 0.0298(14) 0.0036(11) 0.0081(11) 0.0017(11)
C5 0.0183(12) 0.0219(12) 0.0372(15) -0.0012(11) 0.0032(12) 0.0004(10)
C6 0.0177(12) 0.0198(11) 0.0263(13) -0.0028(10) -0.0020(11) 0.0012(9)
C7 0.0168(11) 0.0122(10) 0.0204(11) -0.0024(9) -0.0024(10) 0.0006(8)
C8 0.0155(11) 0.0123(9) 0.0204(12) -0.0012(9) -0.0034(10) -0.0001(9)
C9 0.0169(11) 0.0129(9) 0.0198(11) -0.0008(9) -0.0040(10) -0.0003(9)
C10 0.0173(11) 0.0164(11) 0.0213(13) -0.0014(9) 0.0000(10) -0.0013(9)
C11 0.0228(12) 0.0169(11) 0.0185(12) 0.0002(9) 0.0001(10) 0.0006(10)
C12 0.0240(13) 0.0148(10) 0.0187(12) 0.0000(9) -0.0072(10) -0.0006(10)
C13 0.0163(11) 0.0167(11) 0.0237(12) -0.0009(10) -0.0062(10) 0.0003(9)
C14 0.0291(13) 0.0227(12) 0.0203(13) 0.0016(10) -0.0079(11) 0.0014(11)
C15 0.0235(13) 0.0192(12) 0.0198(12) -0.0009(10) -0.0001(10) -0.0011(10)
C16 0.0186(12) 0.0136(10) 0.0272(13) 0.0020(9) -0.0023(11) 0.0013(9)
C17 0.0239(13) 0.0195(12) 0.0324(14) 0.0021(11) -0.0065(11) 0.0001(11)
C18 0.0210(13) 0.0217(13) 0.0439(18) 0.0050(13) -0.0063(12) 0.0017(10)
C19 0.0189(12) 0.0236(13) 0.0463(17) 0.0057(12) 0.0032(12) 0.0029(11)
C20 0.0217(13) 0.0206(11) 0.0312(15) 0.0040(10) 0.0041(11) 0.0033(10)
C21 0.0184(12) 0.0126(10) 0.0262(13) 0.0041(10) -0.0002(10) 0.0007(9)
C22 0.0199(12) 0.0128(10) 0.0231(13) 0.0026(9) 0.0011(9) 0.0010(9)
C23 0.0206(12) 0.0122(10) 0.0186(11) 0.0018(9) 0.0013(9) 0.0005(9)
C24 0.0188(11) 0.0160(11) 0.0227(13) 0.0028(9) 0.0017(10) 0.0001(9)
C25 0.0217(13) 0.0193(11) 0.0217(13) -0.0014(10) -0.0017(10) 0.0008(9)
C26 0.0301(14) 0.0174(11) 0.0180(12) 0.0021(10) 0.0011(11) 0.0029(10)
C27 0.0229(12) 0.0168(11) 0.0210(12) 0.0017(9) 0.0035(10) 0.0019(10)
C28 0.0313(14) 0.0272(13) 0.0218(13) -0.0032(11) 0.0008(11) 0.0054(11)
N1 0.0188(9) 0.0210(10) 0.0179(10) 0.0013(8) -0.0039(9) -0.0015(8)
N2 0.0182(10) 0.0287(10) 0.0157(10) -0.0016(9) -0.0021(8) -0.0009(9)
N3 0.0206(10) 0.0190(9) 0.0214(10) 0.0001(8) -0.0006(9) -0.0004(8)

loop_
_atom_type_symbol
_atom_type_description
_atom_type_scat_dispersion_real
_atom_type_scat_dispersion_imag
_atom_type_scat_source
C C 0.0033 0.0016 'International Tables Vol C Tables 4.2.6.8 and 6.1.1.4'
H H 0.0000 0.0000 'International Tables Vol C Tables 4.2.6.8 and 6.1.1.4'
N N 0.0061 0.0033 'International Tables Vol C Tables 4.2.6.8 and 6.1.1.4'

loop_
_geom_angle_atom_site_label_1
_geom_angle_atom_site_label_2
_geom_angle_atom_site_label_3
_geom_angle
N1 C1 C2 124.8(2)
C7 C2 C3 120.7(2)
C7 C2 C1 118.3(2)
C3 C2 C1 121.0(2)
C4 C3 C2 120.1(3)
C3 C4 C5 119.9(3)
C6 C5 C4 120.6(2)
C5 C6 C7 120.8(3)
C2 C7 C6 118.0(2)
C2 C7 C8 118.0(2)
C6 C7 C8 124.1(2)
C9 C8 C13 119.1(2)
C9 C8 C7 117.6(2)
C13 C8 C7 123.3(2)
N1 C9 C8 123.6(2)
N1 C9 C10 116.5(2)
C8 C9 C10 119.9(2)
C11 C10 N2 125.5(2)
C11 C10 C9 119.1(2)
N2 C10 C9 115.3(2)
C10 C11 C12 120.8(2)
C13 C12 C11 120.5(2)
C13 C12 C14 120.3(2)
C11 C12 C14 119.2(2)
C12 C13 C8 120.6(2)
N3 C15 C16 124.7(2)
C17 C16 C21 120.4(2)
C17 C16 C15 121.4(3)
C21 C16 C15 118.3(2)
C18 C17 C16 120.5(3)
C17 C18 C19 119.5(3)
C20 C19 C18 121.0(3)
C19 C20 C21 120.6(3)
C20 C21 C16 117.9(2)
C20 C21 C22 124.0(2)
C16 C21 C22 118.1(2)
C23 C22 C27 118.8(2)
C23 C22 C21 117.7(2)
C27 C22 C21 123.4(2)
N3 C23 C22 123.2(2)
N3 C23 C24 116.8(2)
C22 C23 C24 120.0(2)
N2 C24 C25 125.5(2)
N2 C24 C23 115.4(2)
C25 C24 C23 119.0(2)
C24 C25 C26 121.2(2)
C27 C26 C25 119.8(2)
C27 C26 C28 121.2(2)
C25 C26 C28 119.0(2)
C26 C27 C22 121.1(2)
C1 N1 C9 117.6(2)
C24 N2 C10 131.0(2)
C15 N3 C23 117.9(2)

loop_
_geom_bond_atom_site_label_1
_geom_bond_atom_site_label_2
_geom_bond_distance
C1 N1 1.305(4)
C1 C2 1.432(4)
C2 C7 1.410(3)
C2 C3 1.413(4)
C3 C4 1.374(4)
C4 C5 1.407(4)
C5 C6 1.380(4)
C6 C7 1.416(3)
C7 C8 1.448(4)
C8 C9 1.410(3)
C8 C13 1.415(3)
C9 N1 1.382(3)
C9 C10 1.430(3)
C10 C11 1.382(4)
C10 N2 1.387(3)
C11 C12 1.406(4)
C12 C13 1.370(4)
C12 C14 1.515(3)
C15 N3 1.307(3)
C15 C16 1.428(4)
C16 C17 1.410(4)
C16 C21 1.413(4)
C17 C18 1.370(4)
C18 C19 1.402(4)
C19 C20 1.379(4)
C20 C21 1.413(4)
C21 C22 1.447(3)
C22 C23 1.412(3)
C22 C27 1.415(4)
C23 N3 1.385(3)
C23 C24 1.430(4)
C24 N2 1.386(3)
C24 C25 1.386(3)
C25 C26 1.407(4)
C26 C27 1.379(4)
C26 C28 1.514(4)
